data_7239841
loop_
_publ_author_name
'Ahuja, Dipali'
'Ramisetty, Kiran A.'
'Sumanth, Peraka Krishna'
'Crowley, Clare M.'
'Lusi, Matteo'
'Rasmuson, \%Ake C.'

_publ_section_title
;
 Microwave assisted slurry conversion crystallization for manufacturing of
 new co-crystals of sulfamethazine and sulfamerazine
;
_journal_issue 8
_journal_name_full CrystEngComm
_journal_page_first 1381
_journal_page_last 1394
_journal_paper_doi 10.1039/C9CE01886G
_journal_volume 22
_journal_year 2020
_chemical_formula_sum 'C18 H20 N6 O3 S'
_chemical_formula_weight 400.46
_space_group_crystal_system monoclinic
_space_group_IT_number 14
_space_group_name_Hall '-P 2ybc'
_space_group_name_H-M_alt 'P 1 21/c 1'
_atom_sites_solution_hydrogens geom
_audit_creation_method SHELXL-2014/7
_audit_update_record
;
2019-05-17 deposited with the CCDC.	2020-01-29 downloaded from the CCDC.
;
_cell_angle_alpha 90
_cell_angle_beta 98.788(4)
_cell_angle_gamma 90
_cell_formula_units_Z 4
_cell_length_a 12.3517(16)
_cell_length_b 8.3507(11)
_cell_length_c 18.174(2)
_cell_measurement_reflns_used 423
_cell_measurement_temperature 100(2)
_cell_measurement_theta_max 20
_cell_measurement_theta_min 2
_cell_volume 1852.6(4)
_computing_structure_refinement 'SHELXL-2014/7 (Sheldrick, 2014)'
_diffrn_ambient_temperature 100(2)
_diffrn_measured_fraction_theta_full 0.995
_diffrn_measured_fraction_theta_max 0.992
_diffrn_measurement_device_type 'Bruker D8 Quest'
_diffrn_radiation_type MoK\a
_diffrn_radiation_wavelength 0.71073
_diffrn_reflns_av_R_equivalents 0.1289
_diffrn_reflns_av_unetI/netI 0.1056
_diffrn_reflns_Laue_measured_fraction_full 0.995
_diffrn_reflns_Laue_measured_fraction_max 0.992
_diffrn_reflns_limit_h_max 16
_diffrn_reflns_limit_h_min -16
_diffrn_reflns_limit_k_max 10
_diffrn_reflns_limit_k_min -10
_diffrn_reflns_limit_l_max 23
_diffrn_reflns_limit_l_min -23
_diffrn_reflns_number 23853
_diffrn_reflns_point_group_measured_fraction_full 0.995
_diffrn_reflns_point_group_measured_fraction_max 0.992
_diffrn_reflns_theta_full 25.242
_diffrn_reflns_theta_max 27.545
_diffrn_reflns_theta_min 2.602
_exptl_absorpt_coefficient_mu 0.209
_exptl_absorpt_correction_T_max 0.5975
_exptl_absorpt_correction_T_min 0.5975
_exptl_absorpt_correction_type multi-scan
_exptl_absorpt_process_details sadabs
_exptl_crystal_colour colourless
_exptl_crystal_density_diffrn 1.436
_exptl_crystal_description plate
_exptl_crystal_F_000 840
_exptl_crystal_size_max 0.200
_exptl_crystal_size_mid 0.200
_exptl_crystal_size_min 0.050
_refine_diff_density_max 0.850
_refine_diff_density_min -0.611
_refine_diff_density_rms 0.109
_refine_ls_extinction_method none
_refine_ls_goodness_of_fit_ref 1.062
_refine_ls_hydrogen_treatment constr
_refine_ls_matrix_type full
_refine_ls_number_parameters 255
_refine_ls_number_reflns 4237
_refine_ls_number_restraints 0
_refine_ls_restrained_S_all 1.062
_refine_ls_R_factor_all 0.1406
_refine_ls_R_factor_gt 0.0750
_refine_ls_shift/su_max 0.000
_refine_ls_shift/su_mean 0.000
_refine_ls_structure_factor_coef Fsqd
_refine_ls_weighting_details 'w=1/[\s^2^(Fo^2^)+(0.0841P)^2^] where P=(Fo^2^+2Fc^2^)/3'
_refine_ls_weighting_scheme calc
_refine_ls_wR_factor_gt 0.1519
_refine_ls_wR_factor_ref 0.1753
_reflns_Friedel_coverage 0.000
_reflns_number_gt 2516
_reflns_number_total 4237
_reflns_threshold_expression 'I > 2\s(I)'
_cod_data_source_file c9ce01886g2.cif
_cod_data_source_block SMT_NIC
_cod_depositor_comments
;Adding full bibliography for 7239839--7239841.cif.

 Adding full bibliography for 7239839--7239841.cif.
;
_cod_original_sg_symbol_H-M 'P 21/c'
_cod_database_code 7239841
_shelx_shelxl_version_number 2014/7
_shelx_space_group_comment
;
The symmetry employed for this shelxl refinement is uniquely defined
by the following loop, which should always be used as a source of
symmetry information in preference to the above space-group names.
They are only intended as comments.
;
_shelx_estimated_absorpt_t_min 0.959
_shelx_estimated_absorpt_t_max 0.990

loop_
_space_group_symop_operation_xyz
'x, y, z'
'-x, y+1/2, -z+1/2'
'-x, -y, -z'
'x, -y-1/2, z-1/2'

loop_
_atom_site_label
_atom_site_type_symbol
_atom_site_fract_x
_atom_site_fract_y
_atom_site_fract_z
_atom_site_U_iso_or_equiv
_atom_site_adp_type
_atom_site_occupancy
_atom_site_site_symmetry_order
_atom_site_calc_flag
_atom_site_refinement_flags_posn
_atom_site_refinement_flags_adp
N1A N 0.2160(2) 0.4710(3) 0.52506(15) 0.0159(7) Uani 1 1 d . .
C2A C 0.3138(3) 0.5447(4) 0.53778(18) 0.0157(8) Uani 1 1 d . .
N3A N 0.3641(2) 0.5935(3) 0.48009(15) 0.0160(7) Uani 1 1 d . .
H3A H 0.4285 0.6404 0.4900 0.019 Uiso 1 1 calc R U
C4A C 0.3193(3) 0.5728(4) 0.40820(18) 0.0148(7) Uani 1 1 d . .
C5A C 0.2221(3) 0.4941(4) 0.39442(19) 0.0194(8) Uani 1 1 d . .
H5A H 0.1882 0.4743 0.3448 0.023 Uiso 1 1 calc R U
C6A C 0.1731(3) 0.4428(4) 0.45456(19) 0.0165(8) Uani 1 1 d . .
N7A N 0.3721(2) 0.5745(3) 0.60487(14) 0.0169(7) Uani 1 1 d . .
S8A S 0.31897(7) 0.55995(10) 0.67954(4) 0.0145(2) Uani 1 1 d . .
C9A C 0.2514(3) 0.3773(4) 0.68459(17) 0.0136(7) Uani 1 1 d . .
C10A C 0.3085(3) 0.2345(4) 0.68647(17) 0.0150(8) Uani 1 1 d . .
H10A H 0.3847 0.2349 0.6837 0.018 Uiso 1 1 calc R U
C11A C 0.2548(3) 0.0916(4) 0.69238(18) 0.0153(8) Uani 1 1 d . .
H11A H 0.2944 -0.0061 0.6937 0.018 Uiso 1 1 calc R U
C12A C 0.1431(3) 0.0887(4) 0.69642(17) 0.0148(8) Uani 1 1 d . .
C13A C 0.0863(3) 0.2344(4) 0.69518(17) 0.0148(8) Uani 1 1 d . .
H13A H 0.0104 0.2350 0.6990 0.018 Uiso 1 1 calc R U
C14A C 0.1401(3) 0.3758(4) 0.68848(17) 0.0145(7) Uani 1 1 d . .
H14A H 0.1008 0.4739 0.6865 0.017 Uiso 1 1 calc R U
N15A N 0.0889(2) -0.0513(3) 0.70481(15) 0.0194(7) Uani 1 1 d . .
H15A H 0.1246 -0.1428 0.7078 0.023 Uiso 1 1 calc R U
H15B H 0.0183 -0.0498 0.7072 0.023 Uiso 1 1 calc R U
O16A O 0.2393(2) 0.6847(3) 0.68269(13) 0.0209(6) Uani 1 1 d . .
O17A O 0.41197(19) 0.5602(3) 0.73902(12) 0.0188(6) Uani 1 1 d . .
C18A C 0.3811(3) 0.6385(4) 0.35054(18) 0.0211(8) Uani 1 1 d . .
H18A H 0.4282 0.7266 0.3719 0.032 Uiso 1 1 calc R U
H18B H 0.3293 0.6783 0.3082 0.032 Uiso 1 1 calc R U
H18C H 0.4264 0.5539 0.3336 0.032 Uiso 1 1 calc R U
C19A C 0.0676(3) 0.3537(5) 0.4422(2) 0.0250(9) Uani 1 1 d . .
H19A H 0.0680 0.2717 0.4808 0.038 Uiso 1 1 calc R U
H19B H 0.0584 0.3024 0.3932 0.038 Uiso 1 1 calc R U
H19C H 0.0070 0.4283 0.4445 0.038 Uiso 1 1 calc R U
O1B O 0.5469(2) 0.7749(3) 0.50407(12) 0.0235(6) Uani 1 1 d . .
N2B N 0.5465(2) 0.8374(4) 0.62502(15) 0.0212(7) Uani 1 1 d . .
H2B1 H 0.4884 0.7778 0.6275 0.025 Uiso 1 1 calc R U
H2B2 H 0.5775 0.8905 0.6645 0.025 Uiso 1 1 calc R U
C3B C 0.5875(3) 0.8473(4) 0.56126(18) 0.0164(8) Uani 1 1 d . .
C4B C 0.6870(3) 0.9456(4) 0.55986(17) 0.0145(7) Uani 1 1 d . .
C5B C 0.7651(3) 0.9671(4) 0.62285(19) 0.0203(8) Uani 1 1 d . .
H5B H 0.7505 0.9232 0.6686 0.024 Uiso 1 1 calc R U
N6B N 0.8588(3) 1.0449(4) 0.62307(16) 0.0253(8) Uani 1 1 d . .
C7B C 0.8763(3) 1.1073(4) 0.5577(2) 0.0225(9) Uani 1 1 d . .
H7B H 0.9422 1.1653 0.5565 0.027 Uiso 1 1 calc R U
C8B C 0.8045(3) 1.0920(4) 0.49244(19) 0.0199(8) Uani 1 1 d . .
H8B H 0.8207 1.1384 0.4477 0.024 Uiso 1 1 calc R U
C9B C 0.7091(3) 1.0087(4) 0.49304(19) 0.0193(8) Uani 1 1 d . .
H9B H 0.6589 0.9943 0.4485 0.023 Uiso 1 1 calc R U

loop_
_atom_site_aniso_label
_atom_site_aniso_U_11
_atom_site_aniso_U_22
_atom_site_aniso_U_33
_atom_site_aniso_U_23
_atom_site_aniso_U_13
_atom_site_aniso_U_12
N1A 0.0185(17) 0.0225(17) 0.0065(15) -0.0004(12) 0.0009(12) -0.0045(13)
C2A 0.025(2) 0.0157(18) 0.0061(17) -0.0016(14) 0.0019(14) 0.0011(15)
N3A 0.0199(17) 0.0207(16) 0.0066(15) 0.0012(11) -0.0001(12) -0.0052(12)
C4A 0.024(2) 0.0157(17) 0.0048(16) -0.0002(13) 0.0020(14) 0.0008(15)
C5A 0.025(2) 0.029(2) 0.0021(17) 0.0006(14) -0.0023(14) -0.0004(17)
C6A 0.018(2) 0.0211(18) 0.0101(17) 0.0001(15) 0.0025(14) 0.0010(15)
N7A 0.0254(18) 0.0215(16) 0.0036(14) 0.0032(12) 0.0015(12) -0.0051(13)
S8A 0.0219(5) 0.0174(4) 0.0041(4) -0.0002(3) 0.0022(3) -0.0010(4)
C9A 0.024(2) 0.0160(17) 0.0001(16) -0.0002(13) 0.0009(14) -0.0024(15)
C10A 0.017(2) 0.0262(19) 0.0025(16) -0.0007(14) 0.0027(13) 0.0008(15)
C11A 0.021(2) 0.0164(19) 0.0095(17) -0.0019(13) 0.0043(14) 0.0015(15)
C12A 0.022(2) 0.0200(19) 0.0014(16) 0.0005(13) -0.0002(14) -0.0032(15)
C13A 0.017(2) 0.023(2) 0.0045(17) -0.0032(13) 0.0013(14) -0.0024(15)
C14A 0.018(2) 0.0204(18) 0.0046(17) -0.0005(13) 0.0003(14) 0.0037(15)
N15A 0.0195(17) 0.0198(16) 0.0191(17) 0.0032(13) 0.0039(13) -0.0004(13)
O16A 0.0325(16) 0.0174(13) 0.0131(13) -0.0004(10) 0.0040(11) 0.0006(11)
O17A 0.0247(15) 0.0246(14) 0.0061(12) -0.0019(10) -0.0007(10) -0.0058(11)
C18A 0.030(2) 0.028(2) 0.0051(18) 0.0026(14) 0.0027(15) -0.0041(17)
C19A 0.026(2) 0.038(2) 0.011(2) -0.0017(16) 0.0018(16) -0.0036(18)
O1B 0.0281(16) 0.0348(16) 0.0070(13) -0.0034(11) 0.0007(11) -0.0111(12)
N2B 0.0208(18) 0.0369(19) 0.0052(15) -0.0024(13) 0.0002(12) -0.0120(14)
C3B 0.021(2) 0.0208(19) 0.0063(17) 0.0013(14) -0.0008(14) -0.0014(15)
C4B 0.020(2) 0.0192(18) 0.0040(16) -0.0018(14) 0.0015(13) -0.0009(15)
C5B 0.022(2) 0.031(2) 0.0075(18) 0.0018(15) 0.0028(15) -0.0045(17)
N6B 0.0251(19) 0.040(2) 0.0100(16) 0.0011(14) 0.0006(13) -0.0116(15)
C7B 0.018(2) 0.033(2) 0.018(2) -0.0011(16) 0.0048(16) -0.0063(17)
C8B 0.024(2) 0.025(2) 0.0112(19) 0.0017(15) 0.0046(15) -0.0032(16)
C9B 0.024(2) 0.027(2) 0.0054(18) -0.0009(14) -0.0024(15) 0.0009(17)

loop_
_atom_type_symbol
_atom_type_description
_atom_type_scat_dispersion_real
_atom_type_scat_dispersion_imag
_atom_type_scat_source
C C 0.0033 0.0016 'International Tables Vol C Tables 4.2.6.8 and 6.1.1.4'
H H 0.0000 0.0000 'International Tables Vol C Tables 4.2.6.8 and 6.1.1.4'
N N 0.0061 0.0033 'International Tables Vol C Tables 4.2.6.8 and 6.1.1.4'
O O 0.0106 0.0060 'International Tables Vol C Tables 4.2.6.8 and 6.1.1.4'
S S 0.1246 0.1234 'International Tables Vol C Tables 4.2.6.8 and 6.1.1.4'

loop_
_geom_angle_atom_site_label_1
_geom_angle_atom_site_label_2
_geom_angle_atom_site_label_3
_geom_angle
C6A N1A C2A 117.5(3)
N7A C2A N1A 125.8(3)
N7A C2A N3A 113.6(3)
N1A C2A N3A 120.6(3)
C4A N3A C2A 122.7(3)
C4A N3A H3A 118.7
C2A N3A H3A 118.7
N3A C4A C5A 117.4(3)
N3A C4A C18A 117.0(3)
C5A C4A C18A 125.5(3)
C4A C5A C6A 118.8(3)
C4A C5A H5A 120.6
C6A C5A H5A 120.6
N1A C6A C5A 122.9(3)
N1A C6A C19A 116.4(3)
C5A C6A C19A 120.7(3)
C2A N7A S8A 121.6(2)
O16A S8A O17A 115.91(15)
O16A S8A N7A 110.50(15)
O17A S8A N7A 104.53(15)
O16A S8A C9A 107.13(16)
O17A S8A C9A 106.97(15)
N7A S8A C9A 111.84(15)
C10A C9A C14A 119.7(3)
C10A C9A S8A 120.5(3)
C14A C9A S8A 119.7(3)
C11A C10A C9A 119.9(3)
C11A C10A H10A 120.0
C9A C10A H10A 120.0
C10A C11A C12A 120.8(3)
C10A C11A H11A 119.6
C12A C11A H11A 119.6
N15A C12A C11A 121.8(3)
N15A C12A C13A 119.4(3)
C11A C12A C13A 118.7(3)
C14A C13A C12A 120.0(3)
C14A C13A H13A 120.0
C12A C13A H13A 120.0
C13A C14A C9A 120.7(3)
C13A C14A H14A 119.6
C9A C14A H14A 119.6
C12A N15A H15A 120.0
C12A N15A H15B 120.0
H15A N15A H15B 120.0
C4A C18A H18A 109.5
C4A C18A H18B 109.5
H18A C18A H18B 109.5
C4A C18A H18C 109.5
H18A C18A H18C 109.5
H18B C18A H18C 109.5
C6A C19A H19A 109.5
C6A C19A H19B 109.5
H19A C19A H19B 109.5
C6A C19A H19C 109.5
H19A C19A H19C 109.5
H19B C19A H19C 109.5
C3B N2B H2B1 120.0
C3B N2B H2B2 120.0
H2B1 N2B H2B2 120.0
O1B C3B N2B 122.6(3)
O1B C3B C4B 119.1(3)
N2B C3B C4B 118.3(3)
C9B C4B C5B 117.8(3)
C9B C4B C3B 120.0(3)
C5B C4B C3B 122.0(3)
N6B C5B C4B 124.1(3)
N6B C5B H5B 118.0
C4B C5B H5B 118.0
C5B N6B C7B 116.4(3)
N6B C7B C8B 123.9(4)
N6B C7B H7B 118.1
C8B C7B H7B 118.1
C9B C8B C7B 118.9(3)
C9B C8B H8B 120.6
C7B C8B H8B 120.6
C8B C9B C4B 119.0(3)
C8B C9B H9B 120.5
C4B C9B H9B 120.5

loop_
_geom_bond_atom_site_label_1
_geom_bond_atom_site_label_2
_geom_bond_distance
N1A C6A 1.331(4)
N1A C2A 1.344(4)
C2A N7A 1.341(4)
C2A N3A 1.360(4)
N3A C4A 1.350(4)
N3A H3A 0.8800
C4A C5A 1.357(5)
C4A C18A 1.492(5)
C5A C6A 1.395(5)
C5A H5A 0.9500
C6A C19A 1.487(5)
N7A S8A 1.600(3)
S8A O16A 1.440(3)
S8A O17A 1.452(2)
S8A C9A 1.748(3)
C9A C10A 1.383(5)
C9A C14A 1.387(5)
C10A C11A 1.377(5)
C10A H10A 0.9500
C11A C12A 1.393(5)
C11A H11A 0.9500
C12A N15A 1.367(4)
C12A C13A 1.403(5)
C13A C14A 1.370(5)
C13A H13A 0.9500
C14A H14A 0.9500
N15A H15A 0.8800
N15A H15B 0.8800
C18A H18A 0.9800
C18A H18B 0.9800
C18A H18C 0.9800
C19A H19A 0.9800
C19A H19B 0.9800
C19A H19C 0.9800
O1B C3B 1.240(4)
N2B C3B 1.337(4)
N2B H2B1 0.8800
N2B H2B2 0.8800
C3B C4B 1.481(5)
C4B C9B 1.389(5)
C4B C5B 1.392(5)
C5B N6B 1.327(4)
C5B H5B 0.9500
N6B C7B 1.345(5)
C7B C8B 1.374(5)
C7B H7B 0.9500
C8B C9B 1.370(5)
C8B H8B 0.9500
C9B H9B 0.9500
